data_2218220
loop_
_publ_author_name
'Ahmad, Matloob'
'Siddiqui, Hamid Latif'
'Zia-ur-Rehman, Muhammad'
'Ashiq, Muhammad Irfan'
'Tizzard, Graham John'

_publ_section_title
;
 1-(4-Hydroxy-2-methyl-1,1-dioxo-2<i>H</i>-1,2-benzothiazin-3-yl)ethanone
;
_journal_coeditor_code PV2072
_journal_issue 5
_journal_name_full 'Acta Crystallographica Section E'
_journal_page_first o788
_journal_paper_doi 10.1107/S1600536808007721
_journal_volume 64
_journal_year 2008
_chemical_formula_iupac 'C11 H11 N O4 S'
_chemical_formula_moiety 'C11 H11 N O4 S'
_chemical_formula_sum 'C11 H11 N O4 S'
_chemical_formula_weight 253.27
_chemical_name_systematic
;
1-(4-Hydroxy-2-methyl-1,1-dioxo-2<i>H</i>-1,2-benzothiazin-3-yl)ethanone
;
_space_group_IT_number 2
_symmetry_cell_setting triclinic
_symmetry_space_group_name_Hall '-P 1'
_symmetry_space_group_name_H-M 'P -1'
_atom_sites_solution_hydrogens geom
_atom_sites_solution_primary direct
_atom_sites_solution_secondary difmap
_audit_creation_method SHELXL-97
_cell_angle_alpha 72.1321(11)
_cell_angle_beta 77.9619(12)
_cell_angle_gamma 80.0360(12)
_cell_formula_units_Z 2
_cell_length_a 6.85230(10)
_cell_length_b 8.3222(2)
_cell_length_c 10.4880(2)
_cell_measurement_reflns_used 15360
_cell_measurement_temperature 120(2)
_cell_measurement_theta_max 27.48
_cell_measurement_theta_min 2.91
_cell_volume 552.892(19)
_computing_cell_refinement 'DENZO (Otwinowski & Minor, 1997)'
_computing_data_collection 'COLLECT (Nonius, 1998)'
_computing_data_reduction 'DENZO (Otwinowski & Minor, 1997) and COLLECT (Nonius, 1998)'
_computing_molecular_graphics 'CAMERON (Pearce & Watkin, 1993)'
_computing_publication_material 'WINGX (Farrugia, 1999)'
_computing_structure_refinement 'SHELXL97 (Sheldrick, 2008)'
_computing_structure_solution 'SHELXS97 (Sheldrick, 2008)'
_diffrn_ambient_temperature 120(2)
_diffrn_detector_area_resol_mean 9.091
_diffrn_measured_fraction_theta_full 0.997
_diffrn_measured_fraction_theta_max 0.997
_diffrn_measurement_device_type 'Bruker--Nonius CCD camera on \k-goniostat'
_diffrn_measurement_method '\f & \w scans to fill the asymmetric unit'
_diffrn_radiation_monochromator graphite
_diffrn_radiation_source 'Bruker Nonius FR591 Rotating Anode'
_diffrn_radiation_type MoK\a
_diffrn_radiation_wavelength 0.71073
_diffrn_reflns_av_R_equivalents 0.0334
_diffrn_reflns_av_sigmaI/netI 0.0284
_diffrn_reflns_limit_h_max 8
_diffrn_reflns_limit_h_min -8
_diffrn_reflns_limit_k_max 10
_diffrn_reflns_limit_k_min -10
_diffrn_reflns_limit_l_max 13
_diffrn_reflns_limit_l_min -13
_diffrn_reflns_number 12691
_diffrn_reflns_theta_full 27.48
_diffrn_reflns_theta_max 27.48
_diffrn_reflns_theta_min 3.06
_diffrn_standards_number 0
_exptl_absorpt_coefficient_mu 0.295
_exptl_absorpt_correction_T_max 0.9599
_exptl_absorpt_correction_T_min 0.8912
_exptl_absorpt_correction_type multi-scan
_exptl_absorpt_process_details '(SADABS; Sheldrick, 2007)'
_exptl_crystal_colour colourless
_exptl_crystal_density_diffrn 1.521
_exptl_crystal_density_method 'not measured'
_exptl_crystal_description shard
_exptl_crystal_F_000 264
_exptl_crystal_size_max 0.40
_exptl_crystal_size_mid 0.20
_exptl_crystal_size_min 0.14
_refine_diff_density_max 0.312
_refine_diff_density_min -0.529
_refine_ls_extinction_method none
_refine_ls_goodness_of_fit_ref 1.107
_refine_ls_hydrogen_treatment constr
_refine_ls_matrix_type full
_refine_ls_number_parameters 157
_refine_ls_number_reflns 2529
_refine_ls_number_restraints 0
_refine_ls_restrained_S_all 1.107
_refine_ls_R_factor_all 0.0402
_refine_ls_R_factor_gt 0.0343
_refine_ls_shift/su_max 0.030
_refine_ls_shift/su_mean 0.000
_refine_ls_structure_factor_coef Fsqd
_refine_ls_weighting_details 'calc w=1/[\s^2^(Fo^2^)+(0.0410P)^2^+0.3066P] where P=(Fo^2^+2Fc^2^)/3'
_refine_ls_weighting_scheme calc
_refine_ls_wR_factor_gt 0.0880
_refine_ls_wR_factor_ref 0.0922
_reflns_number_gt 2248
_reflns_number_total 2529
_reflns_threshold_expression >2sigma(I)
_cod_data_source_file pv2072.cif
_cod_data_source_block I
_cod_database_code 2218220
_cod_database_fobs_code 2218220

loop_
_symmetry_equiv_pos_as_xyz
'x, y, z'
'-x, -y, -z'

loop_
_atom_site_type_symbol
_atom_site_label
_atom_site_fract_x
_atom_site_fract_y
_atom_site_fract_z
_atom_site_U_iso_or_equiv
_atom_site_adp_type
_atom_site_calc_flag
_atom_site_refinement_flags
_atom_site_occupancy
C C1 0.3007(2) 0.32223(18) 0.37041(14) 0.0135(3) Uani d . 1
C C2 0.2992(2) 0.31686(19) 0.50412(15) 0.0164(3) Uani d . 1
H H2 0.3246 0.2117 0.5702 0.020 Uiso calc R 1
C C3 0.2595(2) 0.4692(2) 0.53933(16) 0.0191(3) Uani d . 1
H H3 0.2575 0.4684 0.6304 0.023 Uiso calc R 1
C C4 0.2228(2) 0.6220(2) 0.44168(16) 0.0199(3) Uani d . 1
H H4 0.1973 0.7252 0.4665 0.024 Uiso calc R 1
C C5 0.2229(2) 0.62640(19) 0.30802(15) 0.0184(3) Uani d . 1
H H5 0.1983 0.7320 0.2422 0.022 Uiso calc R 1
C C6 0.2593(2) 0.47505(18) 0.27093(14) 0.0148(3) Uani d . 1
C C7 0.2558(2) 0.47385(19) 0.13150(14) 0.0153(3) Uani d . 1
C C8 0.2396(2) 0.32881(19) 0.09905(14) 0.0157(3) Uani d . 1
C C9 0.2507(2) 0.3316(2) -0.04098(16) 0.0204(3) Uani d . 1
C C10 0.2518(3) 0.1701(2) -0.07671(18) 0.0332(4) Uani d . 1
H H10A 0.1136 0.1532 -0.0764 0.050 Uiso calc R 1
H H10B 0.3113 0.0740 -0.0098 0.050 Uiso calc R 1
H H10C 0.3310 0.1775 -0.1672 0.050 Uiso calc R 1
C C11 0.0024(2) 0.1379(2) 0.25625(16) 0.0210(3) Uani d . 1
H H11A -0.0710 0.2301 0.2933 0.031 Uiso calc R 1
H H11B -0.0022 0.0298 0.3279 0.031 Uiso calc R 1
H H11C -0.0598 0.1321 0.1819 0.031 Uiso calc R 1
N N1 0.21494(18) 0.17080(16) 0.20411(12) 0.0152(3) Uani d . 1
O O1 0.56456(16) 0.12980(14) 0.24794(11) 0.0202(2) Uani d . 1
O O2 0.30103(17) -0.00587(13) 0.42939(11) 0.0212(3) Uani d . 1
O O3 0.27313(18) 0.62312(14) 0.03808(11) 0.0220(3) Uani d . 1
H H3A 0.2785 0.6110 -0.0392 0.033 Uiso calc R 1
O O4 0.26152(18) 0.46897(16) -0.13289(11) 0.0264(3) Uani d . 1
S S1 0.36145(5) 0.13574(4) 0.31790(3) 0.01424(12) Uani d . 1

loop_
_atom_site_aniso_label
_atom_site_aniso_U_11
_atom_site_aniso_U_22
_atom_site_aniso_U_33
_atom_site_aniso_U_12
_atom_site_aniso_U_13
_atom_site_aniso_U_23
C1 0.0111(6) 0.0140(7) 0.0157(7) -0.0025(5) -0.0013(5) -0.0046(5)
C2 0.0141(7) 0.0192(7) 0.0154(7) -0.0029(6) -0.0034(5) -0.0033(6)
C3 0.0167(7) 0.0257(8) 0.0181(7) -0.0037(6) -0.0031(6) -0.0101(6)
C4 0.0189(7) 0.0187(8) 0.0251(8) -0.0044(6) -0.0014(6) -0.0107(6)
C5 0.0181(7) 0.0145(7) 0.0205(7) -0.0024(5) -0.0011(6) -0.0032(6)
C6 0.0128(7) 0.0160(7) 0.0148(7) -0.0026(5) -0.0010(5) -0.0034(5)
C7 0.0120(7) 0.0171(7) 0.0132(7) 0.0003(5) -0.0008(5) -0.0009(5)
C8 0.0135(7) 0.0193(7) 0.0129(7) 0.0005(5) -0.0023(5) -0.0037(5)
C9 0.0164(7) 0.0277(8) 0.0176(7) 0.0039(6) -0.0049(6) -0.0092(6)
C10 0.0463(11) 0.0342(10) 0.0245(9) 0.0043(8) -0.0133(8) -0.0164(7)
C11 0.0152(7) 0.0230(8) 0.0249(8) -0.0049(6) -0.0035(6) -0.0056(6)
N1 0.0144(6) 0.0165(6) 0.0157(6) -0.0018(5) -0.0045(5) -0.0050(5)
O1 0.0138(5) 0.0234(6) 0.0246(6) 0.0025(4) -0.0036(4) -0.0108(5)
O2 0.0292(6) 0.0133(5) 0.0202(5) -0.0044(4) -0.0086(5) 0.0005(4)
O3 0.0287(6) 0.0182(6) 0.0143(5) -0.0019(5) -0.0022(5) 0.0009(4)
O4 0.0300(6) 0.0322(7) 0.0140(5) 0.0020(5) -0.0058(5) -0.0038(5)
S1 0.01453(19) 0.01270(19) 0.01608(19) 0.00015(13) -0.00467(13) -0.00442(13)

loop_
_atom_type_symbol
_atom_type_description
_atom_type_scat_dispersion_real
_atom_type_scat_dispersion_imag
_atom_type_scat_source
C C 0.0033 0.0016 'International Tables Vol C Tables 4.2.6.8 and 6.1.1.4'
H H 0.0000 0.0000 'International Tables Vol C Tables 4.2.6.8 and 6.1.1.4'
N N 0.0061 0.0033 'International Tables Vol C Tables 4.2.6.8 and 6.1.1.4'
O O 0.0106 0.0060 'International Tables Vol C Tables 4.2.6.8 and 6.1.1.4'
S S 0.1246 0.1234 'International Tables Vol C Tables 4.2.6.8 and 6.1.1.4'

loop_
_geom_angle_atom_site_label_1
_geom_angle_atom_site_label_2
_geom_angle_atom_site_label_3
_geom_angle
C2 C1 C6 122.15(13)
C2 C1 S1 120.70(11)
C6 C1 S1 117.13(11)
C1 C2 C3 118.54(14)
C1 C2 H2 120.7
C3 C2 H2 120.7
C4 C3 C2 120.14(14)
C4 C3 H3 119.9
C2 C3 H3 119.9
C3 C4 C5 121.04(14)
C3 C4 H4 119.5
C5 C4 H4 119.5
C4 C5 C6 119.79(14)
C4 C5 H5 120.1
C6 C5 H5 120.1
C5 C6 C1 118.30(13)
C5 C6 C7 121.47(13)
C1 C6 C7 120.23(13)
O3 C7 C8 122.30(13)
O3 C7 C6 114.96(13)
C8 C7 C6 122.73(13)
C7 C8 N1 120.44(12)
C7 C8 C9 120.64(14)
N1 C8 C9 118.91(13)
O4 C9 C8 119.92(14)
O4 C9 C10 119.76(14)
C8 C9 C10 120.31(15)
C9 C10 H10A 109.5
C9 C10 H10B 109.5
H10A C10 H10B 109.5
C9 C10 H10C 109.5
H10A C10 H10C 109.5
H10B C10 H10C 109.5
N1 C11 H11A 109.5
N1 C11 H11B 109.5
H11A C11 H11B 109.5
N1 C11 H11C 109.5
H11A C11 H11C 109.5
H11B C11 H11C 109.5
C8 N1 C11 114.26(11)
C8 N1 S1 112.75(10)
C11 N1 S1 116.79(10)
C7 O3 H3A 109.5
O2 S1 O1 119.39(7)
O2 S1 N1 108.47(7)
O1 S1 N1 107.24(6)
O2 S1 C1 109.27(7)
O1 S1 C1 108.93(7)
N1 S1 C1 102.15(6)

loop_
_geom_bond_atom_site_label_1
_geom_bond_atom_site_label_2
_geom_bond_distance
C1 C2 1.387(2)
C1 C6 1.404(2)
C1 S1 1.7580(14)
C2 C3 1.394(2)
C2 H2 0.9500
C3 C4 1.388(2)
C3 H3 0.9500
C4 C5 1.391(2)
C4 H4 0.9500
C5 C6 1.397(2)
C5 H5 0.9500
C6 C7 1.471(2)
C7 O3 1.3316(17)
C7 C8 1.378(2)
C8 N1 1.4430(18)
C8 C9 1.448(2)
C9 O4 1.251(2)
C9 C10 1.501(2)
C10 H10A 0.9800
C10 H10B 0.9800
C10 H10C 0.9800
C11 N1 1.4864(19)
C11 H11A 0.9800
C11 H11B 0.9800
C11 H11C 0.9800
N1 S1 1.6438(12)
O1 S1 1.4319(11)
O2 S1 1.4314(11)
O3 H3A 0.8400

loop_
_geom_hbond_atom_site_label_D
_geom_hbond_atom_site_label_H
_geom_hbond_atom_site_label_A
_geom_hbond_site_symmetry_A
_geom_hbond_distance_DH
_geom_hbond_distance_HA
_geom_hbond_distance_DA
_geom_hbond_angle_DHA
O3 H3A O4 . 0.84 1.78 2.525(2) 146
C4 H4 O2 0.95 2.36 3.193(2) 146 1_565

loop_
_cod_related_entry_id
_cod_related_entry_database
_cod_related_entry_code
1 ChemSpider 21529509
